data_7059029
loop_
_publ_author_name
'Li, Shasha'
'Xu, Lei'
'Jiang, Liping'
'Zhang, Guofang'
'Zhang, Wei-Qiang'
'Gao, Ziwei'

_publ_section_title
;
 Activation reactions of 2-pyridyl and 2-pyrimidinyl alkynes with
 Ru3(CO)12
;
_journal_name_full 'New Journal of Chemistry'
_journal_paper_doi 10.1039/C9NJ04958D
_journal_year 2019
_chemical_formula_sum 'C22 H11 N O8 Ru3'
_chemical_formula_weight 720.53
_space_group_crystal_system triclinic
_space_group_IT_number 2
_space_group_name_Hall '-P 1'
_space_group_name_H-M_alt 'P -1'
_atom_sites_solution_hydrogens geom
_audit_creation_method SHELXL-2014/7
_audit_update_record
;
2019-11-04 deposited with the CCDC.	2019-11-07 downloaded from the CCDC.
;
_cell_angle_alpha 91.735(5)
_cell_angle_beta 94.157(5)
_cell_angle_gamma 102.600(5)
_cell_formula_units_Z 2
_cell_length_a 8.1534(15)
_cell_length_b 9.9791(19)
_cell_length_c 14.213(3)
_cell_measurement_reflns_used 36025
_cell_measurement_temperature 153(2)
_cell_measurement_theta_max 26.38
_cell_measurement_theta_min 3.70
_cell_volume 1124.3(4)
_computing_cell_refinement 'SAINT (Bruker AXS Inc., 2012)'
_computing_data_collection 'APEX2 (Bruker AXS Inc., 2012)'
_computing_data_reduction 'SAINT (Bruker AXS Inc., 2012)'
_computing_molecular_graphics 'SHELXTL (Sheldrick, 2014)'
_computing_publication_material 'SHELXTL (Sheldrick, 2014)'
_computing_structure_refinement 'SHELXL-2014/7 (Sheldrick, 2014)'
_computing_structure_solution 'SHELXS (Sheldrick, 2014)'
_diffrn_ambient_temperature 153(2)
_diffrn_measured_fraction_theta_full 0.981
_diffrn_measured_fraction_theta_max 0.983
_diffrn_measurement_device_type 'Bruker APEX II CCD'
_diffrn_radiation_type MoK\a
_diffrn_radiation_wavelength 0.71073
_diffrn_reflns_av_R_equivalents 0.0283
_diffrn_reflns_av_unetI/netI 0.0136
_diffrn_reflns_Laue_measured_fraction_full 0.981
_diffrn_reflns_Laue_measured_fraction_max 0.983
_diffrn_reflns_limit_h_max 10
_diffrn_reflns_limit_h_min -9
_diffrn_reflns_limit_k_max 12
_diffrn_reflns_limit_k_min -12
_diffrn_reflns_limit_l_max 17
_diffrn_reflns_limit_l_min -17
_diffrn_reflns_number 40777
_diffrn_reflns_point_group_measured_fraction_full 0.981
_diffrn_reflns_point_group_measured_fraction_max 0.983
_diffrn_reflns_theta_full 25.242
_diffrn_reflns_theta_max 26.000
_diffrn_reflns_theta_min 3.478
_exptl_absorpt_coefficient_mu 2.038
_exptl_absorpt_correction_type multi-scan
_exptl_absorpt_process_details sadabs
_exptl_crystal_colour colorless
_exptl_crystal_density_diffrn 2.128
_exptl_crystal_description prism
_exptl_crystal_F_000 692
_exptl_crystal_size_max 0.150
_exptl_crystal_size_mid 0.130
_exptl_crystal_size_min 0.100
_exptl_transmission_factor_max 0.7454
_exptl_transmission_factor_min 0.6061
_refine_diff_density_max 0.375
_refine_diff_density_min -0.566
_refine_diff_density_rms 0.076
_refine_ls_extinction_method none
_refine_ls_goodness_of_fit_ref 1.136
_refine_ls_hydrogen_treatment constr
_refine_ls_matrix_type full
_refine_ls_number_parameters 308
_refine_ls_number_reflns 4338
_refine_ls_number_restraints 0
_refine_ls_restrained_S_all 1.136
_refine_ls_R_factor_all 0.0166
_refine_ls_R_factor_gt 0.0163
_refine_ls_shift/su_max 0.002
_refine_ls_shift/su_mean 0.000
_refine_ls_structure_factor_coef Fsqd
_refine_ls_weighting_details 'w=1/[\s^2^(Fo^2^)+(0.0194P)^2^+0.9006P] where P=(Fo^2^+2Fc^2^)/3'
_refine_ls_weighting_scheme calc
_refine_ls_wR_factor_gt 0.0411
_refine_ls_wR_factor_ref 0.0413
_reflns_Friedel_coverage 0.000
_reflns_number_gt 4287
_reflns_number_total 4338
_reflns_threshold_expression 'I > 2\s(I)'
_cod_data_source_file c9nj04958d2.cif
_cod_data_source_block 2a
_cod_original_cell_volume 1124.4(4)
_cod_database_code 7059029
_shelx_shelxl_version_number 2014/7
_shelx_space_group_comment
;
The symmetry employed for this shelxl refinement is uniquely defined
by the following loop, which should always be used as a source of
symmetry information in preference to the above space-group names.
They are only intended as comments.
;
_shelx_estimated_absorpt_t_min 0.750
_shelx_estimated_absorpt_t_max 0.822

loop_
_space_group_symop_operation_xyz
'x, y, z'
'-x, -y, -z'

loop_
_atom_site_label
_atom_site_type_symbol
_atom_site_fract_x
_atom_site_fract_y
_atom_site_fract_z
_atom_site_U_iso_or_equiv
_atom_site_adp_type
_atom_site_occupancy
_atom_site_site_symmetry_order
_atom_site_calc_flag
_atom_site_refinement_flags_posn
_atom_site_refinement_flags_adp
Ru2 Ru 0.74765(2) 0.74896(2) 0.66599(2) 0.01331(5) Uani 1 1 d . .
Ru1 Ru 0.63142(2) 1.00086(2) 0.66149(2) 0.01329(5) Uani 1 1 d . .
Ru3 Ru 0.66731(2) 0.86018(2) 0.83407(2) 0.01188(5) Uani 1 1 d . .
N1 N 0.89428(19) 1.10373(15) 0.68549(11) 0.0154(3) Uani 1 1 d . .
O2 O 0.56629(19) 1.13716(14) 0.83700(10) 0.0239(3) Uani 1 1 d . .
O3 O 0.26921(18) 0.84654(16) 0.61806(11) 0.0300(3) Uani 1 1 d . .
O8 O 0.68556(19) 0.99039(17) 1.03071(10) 0.0290(3) Uani 1 1 d . .
O7 O 0.29662(19) 0.72192(18) 0.83600(13) 0.0372(4) Uani 1 1 d . .
O1 O 0.5424(2) 1.25537(16) 0.58350(12) 0.0311(3) Uani 1 1 d . .
C16 C 0.6022(2) 1.04542(18) 0.79540(13) 0.0149(3) Uani 1 1 d . .
C22 C 0.6788(2) 0.9370(2) 0.95812(13) 0.0188(4) Uani 1 1 d . .
C1 C 0.9938(2) 1.03265(18) 0.73389(12) 0.0134(3) Uani 1 1 d . .
C6 C 0.9103(2) 0.89333(17) 0.75793(12) 0.0134(3) Uani 1 1 d . .
C3 C 1.2318(2) 1.2229(2) 0.73533(14) 0.0221(4) Uani 1 1 d . .
H3 H 1.3472 1.2636 0.7523 0.026 Uiso 1 1 calc R U
C2 C 1.1637(2) 1.08999(19) 0.75899(13) 0.0168(3) Uani 1 1 d . .
H2 H 1.2321 1.0382 0.7921 0.020 Uiso 1 1 calc R U
C21 C 0.4343(3) 0.7771(2) 0.83462(14) 0.0217(4) Uani 1 1 d . .
C17 C 0.4055(2) 0.90451(19) 0.63471(13) 0.0197(4) Uani 1 1 d . .
C15 C 0.5782(2) 1.1572(2) 0.60976(13) 0.0198(4) Uani 1 1 d . .
O6 O 0.9806(2) 0.56398(18) 0.61025(15) 0.0458(5) Uani 1 1 d . .
C9 C 0.7318(2) 0.64963(18) 0.79510(13) 0.0176(4) Uani 1 1 d . .
C13 C 0.8661(3) 0.6565(2) 0.96101(14) 0.0212(4) Uani 1 1 d . .
C8 C 0.8493(2) 0.71631(18) 0.87090(13) 0.0162(4) Uani 1 1 d . .
C5 C 0.9622(2) 1.23265(19) 0.66268(15) 0.0215(4) Uani 1 1 d . .
H5 H 0.8924 1.2824 0.6287 0.026 Uiso 1 1 calc R U
C18 C 0.7886(2) 0.85576(19) 0.55304(13) 0.0184(4) Uani 1 1 d . .
C4 C 1.1291(3) 1.2961(2) 0.68637(16) 0.0248(4) Uani 1 1 d . .
H4 H 1.1727 1.3877 0.6696 0.030 Uiso 1 1 calc R U
C10 C 0.6306(3) 0.5187(2) 0.81386(15) 0.0265(4) Uani 1 1 d . .
H10 H 0.5510 0.4700 0.7658 0.032 Uiso 1 1 calc R U
C20 C 0.8933(3) 0.6333(2) 0.63009(15) 0.0251(4) Uani 1 1 d . .
C11 C 0.6463(3) 0.4623(2) 0.89951(16) 0.0317(5) Uani 1 1 d . .
H11 H 0.5767 0.3754 0.9101 0.038 Uiso 1 1 calc R U
O4 O 0.82770(19) 0.90620(16) 0.48489(10) 0.0277(3) Uani 1 1 d . .
O5 O 0.4126(2) 0.55801(16) 0.58752(11) 0.0325(4) Uani 1 1 d . .
C7 C 0.9418(2) 0.85239(18) 0.84973(13) 0.0148(3) Uani 1 1 d . .
H7 H 1.0239 0.9125 0.8974 0.018 Uiso 1 1 calc R U
C14 C 0.9930(3) 0.7305(2) 1.03773(14) 0.0271(4) Uani 1 1 d . .
H14A H 0.9902 0.6740 1.0930 0.041 Uiso 1 1 calc R U
H14B H 0.9656 0.8184 1.0553 0.041 Uiso 1 1 calc R U
H14C H 1.1059 0.7476 1.0149 0.041 Uiso 1 1 calc R U
C19 C 0.5382(3) 0.6287(2) 0.61259(13) 0.0213(4) Uani 1 1 d . .
C12 C 0.7641(3) 0.5310(2) 0.97259(15) 0.0286(5) Uani 1 1 d . .
H12 H 0.7726 0.4888 1.0312 0.034 Uiso 1 1 calc R U

loop_
_atom_site_aniso_label
_atom_site_aniso_U_11
_atom_site_aniso_U_22
_atom_site_aniso_U_33
_atom_site_aniso_U_23
_atom_site_aniso_U_13
_atom_site_aniso_U_12
Ru2 0.01423(8) 0.01016(7) 0.01499(8) -0.00089(5) 0.00200(5) 0.00143(5)
Ru1 0.01100(8) 0.01291(8) 0.01599(8) 0.00177(5) 0.00038(5) 0.00277(5)
Ru3 0.01162(8) 0.01026(7) 0.01359(8) 0.00136(5) 0.00187(5) 0.00167(5)
N1 0.0134(7) 0.0139(7) 0.0188(7) 0.0021(6) 0.0026(6) 0.0023(6)
O2 0.0294(8) 0.0190(7) 0.0258(7) -0.0017(6) 0.0013(6) 0.0114(6)
O3 0.0158(7) 0.0298(8) 0.0404(9) -0.0009(7) -0.0042(6) -0.0014(6)
O8 0.0244(8) 0.0452(9) 0.0173(7) -0.0069(6) -0.0001(6) 0.0091(7)
O7 0.0179(8) 0.0382(9) 0.0509(10) 0.0072(8) 0.0057(7) -0.0054(7)
O1 0.0307(8) 0.0254(8) 0.0393(9) 0.0141(7) -0.0029(7) 0.0106(6)
C16 0.0106(8) 0.0138(8) 0.0193(9) 0.0026(7) -0.0003(6) 0.0009(6)
C22 0.0140(8) 0.0220(9) 0.0216(10) 0.0052(8) 0.0017(7) 0.0061(7)
C1 0.0139(8) 0.0128(8) 0.0136(8) -0.0002(6) 0.0031(6) 0.0026(7)
C6 0.0109(8) 0.0116(8) 0.0185(8) 0.0004(6) 0.0025(6) 0.0036(6)
C3 0.0144(9) 0.0196(9) 0.0296(10) 0.0002(8) 0.0029(7) -0.0020(7)
C2 0.0149(8) 0.0174(9) 0.0181(8) 0.0004(7) 0.0012(7) 0.0034(7)
C21 0.0235(11) 0.0198(9) 0.0221(9) 0.0041(7) 0.0025(8) 0.0043(8)
C17 0.0226(10) 0.0178(9) 0.0200(9) 0.0016(7) 0.0019(7) 0.0073(8)
C15 0.0145(9) 0.0248(10) 0.0187(9) 0.0026(7) -0.0004(7) 0.0020(7)
O6 0.0484(11) 0.0316(9) 0.0664(12) -0.0003(8) 0.0185(9) 0.0243(8)
C9 0.0214(9) 0.0111(8) 0.0213(9) 0.0021(7) 0.0037(7) 0.0051(7)
C13 0.0276(10) 0.0194(9) 0.0206(9) 0.0047(7) 0.0046(8) 0.0125(8)
C8 0.0172(9) 0.0132(8) 0.0207(9) 0.0033(7) 0.0045(7) 0.0077(7)
C5 0.0182(9) 0.0158(9) 0.0310(10) 0.0080(8) 0.0036(8) 0.0035(7)
C18 0.0146(9) 0.0200(9) 0.0197(9) -0.0031(7) -0.0002(7) 0.0028(7)
C4 0.0210(10) 0.0135(9) 0.0384(12) 0.0074(8) 0.0065(8) -0.0016(7)
C10 0.0326(11) 0.0145(9) 0.0303(11) 0.0016(8) 0.0042(9) -0.0003(8)
C20 0.0277(11) 0.0181(9) 0.0296(11) 0.0014(8) 0.0054(8) 0.0043(8)
C11 0.0447(13) 0.0121(9) 0.0368(12) 0.0074(8) 0.0108(10) -0.0006(9)
O4 0.0301(8) 0.0328(8) 0.0207(7) 0.0056(6) 0.0076(6) 0.0054(6)
O5 0.0262(8) 0.0283(8) 0.0348(9) -0.0013(7) -0.0022(6) -0.0100(7)
C7 0.0120(8) 0.0140(8) 0.0192(9) 0.0009(7) 0.0003(7) 0.0049(7)
C14 0.0358(12) 0.0281(11) 0.0204(10) 0.0049(8) -0.0001(8) 0.0137(9)
C19 0.0278(11) 0.0177(9) 0.0184(9) -0.0003(7) 0.0044(8) 0.0044(8)
C12 0.0424(13) 0.0202(10) 0.0268(11) 0.0111(8) 0.0085(9) 0.0113(9)

loop_
_atom_type_symbol
_atom_type_description
_atom_type_scat_dispersion_real
_atom_type_scat_dispersion_imag
_atom_type_scat_source
C C 0.0033 0.0016 'International Tables Vol C Tables 4.2.6.8 and 6.1.1.4'
H H 0.0000 0.0000 'International Tables Vol C Tables 4.2.6.8 and 6.1.1.4'
N N 0.0061 0.0033 'International Tables Vol C Tables 4.2.6.8 and 6.1.1.4'
O O 0.0106 0.0060 'International Tables Vol C Tables 4.2.6.8 and 6.1.1.4'
Ru Ru -1.2594 0.8363 'International Tables Vol C Tables 4.2.6.8 and 6.1.1.4'

loop_
_geom_angle_atom_site_label_1
_geom_angle_atom_site_label_2
_geom_angle_atom_site_label_3
_geom_angle
C20 Ru2 C19 96.43(9)
C20 Ru2 C18 91.46(8)
C19 Ru2 C18 95.42(8)
C20 Ru2 C6 101.45(8)
C19 Ru2 C6 158.83(7)
C18 Ru2 C6 95.36(7)
C20 Ru2 C9 87.66(8)
C19 Ru2 C9 91.69(8)
C18 Ru2 C9 172.89(8)
C6 Ru2 C9 77.92(7)
C20 Ru2 Ru3 136.50(6)
C19 Ru2 Ru3 105.09(6)
C18 Ru2 Ru3 122.77(6)
C6 Ru2 Ru3 53.86(5)
C9 Ru2 Ru3 54.91(5)
C20 Ru2 Ru1 152.60(6)
C19 Ru2 Ru1 96.83(6)
C18 Ru2 Ru1 63.49(5)
C6 Ru2 Ru1 71.99(5)
C9 Ru2 Ru1 115.76(5)
Ru3 Ru2 Ru1 61.423(9)
C15 Ru1 C17 89.98(8)
C15 Ru1 C16 97.94(8)
C17 Ru1 C16 94.22(8)
C15 Ru1 N1 91.14(7)
C17 Ru1 N1 176.57(7)
C16 Ru1 N1 88.84(7)
C15 Ru1 Ru2 157.30(6)
C17 Ru1 Ru2 91.65(6)
C16 Ru1 Ru2 104.52(5)
N1 Ru1 Ru2 86.07(4)
C15 Ru1 Ru3 144.79(6)
C17 Ru1 Ru3 92.46(6)
C16 Ru1 Ru3 46.85(5)
N1 Ru1 Ru3 88.50(4)
Ru2 Ru1 Ru3 57.754(8)
C22 Ru3 C21 92.85(8)
C22 Ru3 C16 83.73(8)
C21 Ru3 C16 89.25(8)
C22 Ru3 C7 91.59(7)
C21 Ru3 C7 152.00(7)
C16 Ru3 C7 118.72(7)
C22 Ru3 C6 118.19(7)
C21 Ru3 C6 148.87(8)
C16 Ru3 C6 95.97(6)
C7 Ru3 C6 35.93(6)
C22 Ru3 C8 95.04(7)
C21 Ru3 C8 115.01(8)
C16 Ru3 C8 155.73(7)
C7 Ru3 C8 37.02(6)
C6 Ru3 C8 63.20(6)
C22 Ru3 C9 124.87(7)
C21 Ru3 C9 91.63(8)
C16 Ru3 C9 151.27(7)
C7 Ru3 C9 63.51(6)
C6 Ru3 C9 69.51(6)
C8 Ru3 C9 35.81(7)
C22 Ru3 Ru2 163.45(6)
C21 Ru3 Ru2 101.70(6)
C16 Ru3 Ru2 104.09(5)
C7 Ru3 Ru2 71.85(5)
C6 Ru3 Ru2 47.26(4)
C8 Ru3 Ru2 71.76(5)
C9 Ru3 Ru2 47.71(5)
C22 Ru3 Ru1 126.13(6)
C21 Ru3 Ru1 95.20(6)
C16 Ru3 Ru1 43.35(5)
C7 Ru3 Ru1 104.34(5)
C6 Ru3 Ru1 69.19(4)
C8 Ru3 Ru1 127.97(5)
C9 Ru3 Ru1 108.04(5)
Ru2 Ru3 Ru1 60.823(13)
C5 N1 C1 118.55(16)
C5 N1 Ru1 125.91(13)
C1 N1 Ru1 115.36(12)
O2 C16 Ru1 135.64(14)
O2 C16 Ru3 134.55(14)
Ru1 C16 Ru3 89.80(7)
O8 C22 Ru3 176.06(17)
N1 C1 C2 121.34(16)
N1 C1 C6 115.55(15)
C2 C1 C6 123.10(16)
C7 C6 C1 118.16(16)
C7 C6 Ru2 116.53(12)
C1 C6 Ru2 125.31(12)
C7 C6 Ru3 70.49(10)
C1 C6 Ru3 119.91(11)
Ru2 C6 Ru3 78.88(6)
C2 C3 C4 119.07(18)
C3 C2 C1 119.49(17)
O7 C21 Ru3 176.91(18)
O3 C17 Ru1 179.63(19)
O1 C15 Ru1 175.64(18)
C10 C9 C8 115.99(17)
C10 C9 Ru2 128.29(15)
C8 C9 Ru2 115.42(13)
C10 C9 Ru3 124.46(14)
C8 C9 Ru3 71.69(10)
Ru2 C9 Ru3 77.37(6)
C12 C13 C8 117.29(19)
C12 C13 C14 122.36(18)
C8 C13 C14 120.35(18)
C9 C8 C13 122.66(17)
C9 C8 C7 113.57(16)
C13 C8 C7 123.67(17)
C9 C8 Ru3 72.51(10)
C13 C8 Ru3 124.36(13)
C7 C8 Ru3 68.80(9)
N1 C5 C4 123.01(18)
O4 C18 Ru2 170.33(17)
C5 C4 C3 118.53(18)
C11 C10 C9 121.3(2)
O6 C20 Ru2 178.9(2)
C10 C11 C12 121.14(19)
C6 C7 C8 115.74(16)
C6 C7 Ru3 73.58(10)
C8 C7 Ru3 74.18(10)
O5 C19 Ru2 175.32(17)
C13 C12 C11 121.64(19)

loop_
_geom_bond_atom_site_label_1
_geom_bond_atom_site_label_2
_geom_bond_distance
Ru2 C20 1.911(2)
Ru2 C19 1.948(2)
Ru2 C18 1.962(2)
Ru2 C6 2.0839(18)
Ru2 C9 2.1108(19)
Ru2 Ru3 2.7842(5)
Ru2 Ru1 2.8742(5)
Ru1 C15 1.866(2)
Ru1 C17 1.888(2)
Ru1 C16 1.9845(19)
Ru1 N1 2.1625(16)
Ru1 Ru3 2.8909(5)
Ru3 C22 1.889(2)
Ru3 C21 1.901(2)
Ru3 C16 2.1091(18)
Ru3 C7 2.2518(18)
Ru3 C6 2.2915(17)
Ru3 C8 2.3239(17)
Ru3 C9 2.3347(18)
N1 C5 1.344(2)
N1 C1 1.355(2)
O2 C16 1.176(2)
O3 C17 1.140(3)
O8 C22 1.139(2)
O7 C21 1.139(3)
O1 C15 1.146(2)
C1 C2 1.394(3)
C1 C6 1.471(2)
C6 C7 1.402(2)
C3 C2 1.383(3)
C3 C4 1.390(3)
O6 C20 1.139(3)
C9 C10 1.428(3)
C9 C8 1.432(3)
C13 C12 1.366(3)
C13 C8 1.439(3)
C13 C14 1.503(3)
C8 C7 1.454(2)
C5 C4 1.382(3)
C18 O4 1.139(2)
C10 C11 1.366(3)
C11 C12 1.413(3)
O5 C19 1.136(3)
